data_7230360
loop_
_publ_author_name
'Xu, Hui-Ling'
'Zeng, Xiao-Shan'
'Li, Jie'
'Xu, Yu-Ci'
'Qiu, Hai-Jiang'
'Xiao, Dong-Rong'

_publ_section_title
;
 The impact of metal ions on photoinduced electron-transfer properties:
 four photochromic metal--organic frameworks based on a naphthalenediimide
 chromophore
;
_journal_issue 17
_journal_name_full CrystEngComm
_journal_page_first 2430
_journal_paper_doi 10.1039/C8CE00213D
_journal_volume 20
_journal_year 2018
_chemical_formula_moiety '0.25(C136 H52 N16 O56 Zn8)'
_chemical_formula_sum 'C34 H13 N4 O14 Zn2'
_chemical_formula_weight 832.22
_space_group_crystal_system orthorhombic
_space_group_IT_number 62
_space_group_name_Hall '-P 2c 2ab'
_space_group_name_H-M_alt 'P b n m'
_symmetry_space_group_name_Hall '-P 2c 2ab'
_symmetry_space_group_name_H-M 'P b n m'
_atom_sites_solution_hydrogens geom
_atom_sites_solution_primary direct
_audit_creation_date 2017-12-04
_audit_creation_method
;
Olex2 1.2
(compiled 2015.01.26 svn.r3150 for OlexSys, GUI svn.r4998)
;
_audit_update_record
;
2017-12-18 deposited with the CCDC.
2018-03-26 downloaded from the CCDC.
;
_cell_angle_alpha 90
_cell_angle_beta 90
_cell_angle_gamma 90
_cell_formula_units_Z 4
_cell_length_a 10.2186(2)
_cell_length_b 36.8564(9)
_cell_length_c 15.2343(4)
_cell_measurement_reflns_used 6986
_cell_measurement_temperature 99.98(2)
_cell_measurement_theta_max 72.5860
_cell_measurement_theta_min 4.4880
_cell_volume 5737.6(2)
_computing_molecular_graphics 'Olex2 (Dolomanov et al., 2009)'
_computing_publication_material 'Olex2 (Dolomanov et al., 2009)'
_computing_structure_refinement 'ShelXL (Sheldrick, 2008)'
_computing_structure_solution 'SIR2004 (Burla et al., 2007)'
_diffrn_ambient_temperature 99.98(2)
_diffrn_measured_fraction_theta_full 0.999
_diffrn_measured_fraction_theta_max 0.979
_diffrn_measurement_device_type 'SuperNova, Dual, Cu at zero, EosS2'
_diffrn_radiation_type CuK\a
_diffrn_radiation_wavelength 1.54184
_diffrn_reflns_av_R_equivalents 0.0416
_diffrn_reflns_av_unetI/netI 0.0358
_diffrn_reflns_Laue_measured_fraction_full 0.999
_diffrn_reflns_Laue_measured_fraction_max 0.979
_diffrn_reflns_limit_h_max 12
_diffrn_reflns_limit_h_min -12
_diffrn_reflns_limit_k_max 41
_diffrn_reflns_limit_k_min -45
_diffrn_reflns_limit_l_max 18
_diffrn_reflns_limit_l_min -18
_diffrn_reflns_number 22531
_diffrn_reflns_point_group_measured_fraction_full 0.999
_diffrn_reflns_point_group_measured_fraction_max 0.979
_diffrn_reflns_theta_full 67.684
_diffrn_reflns_theta_max 73.633
_diffrn_reflns_theta_min 3.765
_exptl_absorpt_coefficient_mu 1.436
_exptl_crystal_colour yellow
_exptl_crystal_colour_primary yellow
_exptl_crystal_density_diffrn 0.963
_exptl_crystal_description block
_exptl_crystal_F_000 1668
_exptl_crystal_size_max 0.3
_exptl_crystal_size_mid 0.23
_exptl_crystal_size_min 0.18
_platon_squeeze_details
;
;
_refine_diff_density_max 1.180
_refine_diff_density_min -0.896
_refine_diff_density_rms 0.093
_refine_ls_extinction_method none
_refine_ls_goodness_of_fit_ref 1.156
_refine_ls_hydrogen_treatment constr
_refine_ls_matrix_type full
_refine_ls_number_parameters 260
_refine_ls_number_reflns 5894
_refine_ls_number_restraints 30
_refine_ls_restrained_S_all 1.189
_refine_ls_R_factor_all 0.0825
_refine_ls_R_factor_gt 0.0702
_refine_ls_shift/su_max 0.002
_refine_ls_shift/su_mean 0.000
_refine_ls_structure_factor_coef Fsqd
_refine_ls_weighting_details
;
 w=1/[\s^2^(Fo^2^)+(0.1240P)^2^+2.2506P]
 where P=(Fo^2^+2Fc^2^)/3
;
_refine_ls_weighting_scheme calc
_refine_ls_wR_factor_gt 0.2199
_refine_ls_wR_factor_ref 0.2314
_reflns_Friedel_coverage 0.000
_reflns_number_gt 4212
_reflns_number_total 5894
_reflns_threshold_expression 'I > 2\s(I)'
_cod_data_source_file c8ce00213d2.cif
_cod_data_source_block compound-2
_cod_depositor_comments 'Adding full bibliography for 7230359--7230362.cif.'
_cod_database_code 7230360
_shelxl_version_number 2013-2
_shelx_space_group_comment
;
The symmetry employed for this shelxl refinement is uniquely defined
by the following loop, which should always be used as a source of
symmetry information in preference to the above space-group names.
They are only intended as comments.
;
_olex2_refinement_description
;
1. Fixed Uiso
 At 1.2 times of:
  All C(H) groups
 At 1.5 times of:
  All C(H,H,H) groups
2. Uiso/Uaniso restraints and constraints
Uanis(O2) \\sim Ueq: with sigma of 0.005 and sigma for terminal atoms of 0.01
Uanis(O2) \\sim Ueq, Uanis(C19) \\sim Ueq, Uanis(C18) \\sim Ueq, Uanis(C17)
\\sim Ueq, Uanis(C16) \\sim Ueq: with sigma of 0.01 and sigma for terminal
atoms of 0.02
3. Others
 Fixed Sof: H19b(0.5) H19a(0.5) H19c(0.5)
4.a Aromatic/amide H refined with riding coordinates:
 C1(H1), C5(H5), C9(H9), C12(H12), C14(H14)
4.b Idealised Me refined as rotating group:
 C19(H19b,H19a,H19c)
;
_olex2_submission_special_instructions 'No special instructions were received'

loop_
_space_group_symop_operation_xyz
'x, y, z'
'-x, -y, z+1/2'
'x+1/2, -y+1/2, -z'
'-x+1/2, y+1/2, -z+1/2'
'-x, -y, -z'
'x, y, -z-1/2'
'-x-1/2, y-1/2, z'
'x-1/2, -y-1/2, z-1/2'

loop_
_atom_site_label
_atom_site_type_symbol
_atom_site_fract_x
_atom_site_fract_y
_atom_site_fract_z
_atom_site_U_iso_or_equiv
_atom_site_adp_type
_atom_site_occupancy
_atom_site_site_symmetry_order
_atom_site_calc_flag
_atom_site_refinement_flags_posn
_atom_site_refinement_flags_adp
_atom_site_refinement_flags_occupancy
_atom_site_disorder_assembly
_atom_site_disorder_group
Zn1 Zn 0.34807(5) 0.77734(2) 0.2500 0.0287(2) Uani 1 2 d S T P . .
Zn2 Zn 0.13301(5) 0.72212(2) 0.2500 0.0288(2) Uani 1 2 d S T P . .
O1 O 0.3317(4) 0.59490(8) 0.6003(3) 0.0937(15) Uani 1 1 d . . . . .
O2 O 0.6565(4) 0.59642(9) 0.4009(3) 0.0979(15) Uani 1 1 d . U . . .
O3 O 0.7398(3) 0.69641(7) 0.6580(2) 0.0604(9) Uani 1 1 d . . . . .
O4 O 0.5887(3) 0.74057(7) 0.65481(16) 0.0454(6) Uani 1 1 d . . . . .
O5 O 0.2396(3) 0.69570(7) 0.3409(2) 0.0638(9) Uani 1 1 d . . . . .
O6 O 0.3920(3) 0.74013(7) 0.3441(2) 0.0534(7) Uani 1 1 d . . . . .
O7 O 0.5082(4) 0.80611(11) 0.2500 0.0724(15) Uani 1 2 d S T P . .
O8 O -0.0271(4) 0.69352(11) 0.2500 0.0654(13) Uani 1 2 d S T P . .
N1 N 0.4937(3) 0.59528(8) 0.4992(2) 0.0476(8) Uani 1 1 d . . . . .
N2 N 0.7185(6) 0.8176(2) 0.2500 0.120(3) Uani 1 2 d S T P . .
N3 N -0.2397(6) 0.6830(2) 0.2500 0.115(3) Uani 1 2 d S T P . .
C1 C 0.3267(6) 0.51843(12) 0.6098(5) 0.087(2) Uani 1 1 d . . . . .
H1 H 0.2686 0.5310 0.6479 0.105 Uiso 1 1 calc R . . . .
C2 C 0.4097(5) 0.53733(10) 0.5553(4) 0.0617(12) Uani 1 1 d . . . . .
C3 C 0.4986(4) 0.51925(9) 0.5000(3) 0.0505(10) Uani 1 1 d . . . . .
C4 C 0.5845(5) 0.53825(10) 0.4449(3) 0.0611(12) Uani 1 1 d . . . . .
C5 C 0.6708(6) 0.51996(12) 0.3916(5) 0.087(2) Uani 1 1 d . . . . .
H5 H 0.7294 0.5332 0.3553 0.104 Uiso 1 1 calc R . . . .
C6 C 0.5834(5) 0.57876(11) 0.4440(4) 0.0637(13) Uani 1 1 d . . . . .
C7 C 0.4057(5) 0.57787(10) 0.5559(3) 0.0590(12) Uani 1 1 d . . . . .
C8 C 0.4913(3) 0.63433(9) 0.4996(3) 0.0438(8) Uani 1 1 d . . . . .
C9 C 0.5676(4) 0.65292(9) 0.5600(2) 0.0422(8) Uani 1 1 d . . . . .
H9 H 0.6216 0.6401 0.6001 0.051 Uiso 1 1 calc R . . . .
C10 C 0.5640(3) 0.69074(9) 0.5611(2) 0.0371(7) Uani 1 1 d . . . . .
C11 C 0.6369(4) 0.71086(10) 0.6304(3) 0.0440(9) Uani 1 1 d . . . . .
C12 C 0.4896(3) 0.70939(8) 0.4998(2) 0.0337(7) Uani 1 1 d . . . . .
H12 H 0.4891 0.7352 0.4993 0.040 Uiso 1 1 calc R . . . .
C13 C 0.4164(4) 0.69026(9) 0.4394(2) 0.0394(8) Uani 1 1 d . . . . .
C14 C 0.4148(4) 0.65249(9) 0.4403(3) 0.0426(8) Uani 1 1 d . . . . .
H14 H 0.3613 0.6395 0.4002 0.051 Uiso 1 1 calc R . . . .
C15 C 0.3423(4) 0.71041(9) 0.3682(3) 0.0436(9) Uani 1 1 d . . . . .
C16 C -0.3686(8) 0.6706(3) 0.2500 0.131(5) Uani 1 2 d S TU P . .
C17 C -0.1341(7) 0.6890(2) 0.2500 0.091(3) Uani 1 2 d S TU P . .
C18 C 0.6163(7) 0.8105(2) 0.2500 0.091(3) Uani 1 2 d S TU P . .
C19 C 0.8457(8) 0.8307(3) 0.2500 0.130(5) Uani 1 2 d S TU P . .
H19A H 0.8814 0.8294 0.3096 0.195 Uiso 0.5 1 calc GR . . A -1
H19B H 0.8461 0.8559 0.2298 0.195 Uiso 0.5 1 calc GR . . A -1
H19C H 0.8995 0.8159 0.2106 0.195 Uiso 0.5 1 calc GR . . A -1

loop_
_atom_site_aniso_label
_atom_site_aniso_U_11
_atom_site_aniso_U_22
_atom_site_aniso_U_33
_atom_site_aniso_U_23
_atom_site_aniso_U_13
_atom_site_aniso_U_12
Zn1 0.0292(3) 0.0263(3) 0.0306(4) 0.000 0.000 -0.0048(2)
Zn2 0.0290(3) 0.0259(3) 0.0315(4) 0.000 0.000 -0.0041(2)
O1 0.123(3) 0.0305(15) 0.128(4) 0.0011(19) 0.050(3) 0.0055(17)
O2 0.133(3) 0.0350(16) 0.126(4) 0.000(2) 0.058(3) -0.0038(18)
O3 0.077(2) 0.0349(13) 0.069(2) 0.0024(13) -0.0439(16) -0.0024(12)
O4 0.0689(17) 0.0365(12) 0.0308(13) -0.0062(10) -0.0063(12) -0.0044(11)
O5 0.076(2) 0.0351(13) 0.080(2) -0.0025(13) -0.0484(17) 0.0048(12)
O6 0.0698(18) 0.0417(14) 0.0486(17) 0.0023(12) -0.0237(14) 0.0030(12)
O7 0.0262(19) 0.047(2) 0.144(5) 0.000 0.000 -0.0118(16)
O8 0.0276(19) 0.049(2) 0.120(4) 0.000 0.000 -0.0118(15)
N1 0.0553(18) 0.0222(13) 0.065(2) -0.0003(13) -0.0137(17) 0.0004(11)
N2 0.028(3) 0.123(6) 0.209(10) 0.000 0.000 -0.014(3)
N3 0.039(3) 0.124(6) 0.180(9) 0.000 0.000 -0.027(4)
C1 0.111(4) 0.030(2) 0.121(5) -0.002(3) 0.049(4) 0.004(2)
C2 0.080(3) 0.0258(17) 0.080(3) -0.0013(18) 0.004(3) 0.0026(18)
C3 0.062(2) 0.0283(19) 0.061(2) -0.0009(16) -0.013(2) 0.0019(14)
C4 0.082(3) 0.0267(17) 0.075(3) 0.0000(18) 0.005(2) 0.0004(18)
C5 0.113(4) 0.029(2) 0.118(5) 0.008(3) 0.043(4) 0.001(2)
C6 0.084(3) 0.0295(19) 0.078(3) -0.0009(19) 0.013(3) -0.0039(19)
C7 0.075(3) 0.0287(18) 0.073(3) -0.0033(19) 0.004(2) 0.0024(18)
C8 0.051(2) 0.0260(16) 0.055(2) -0.0018(15) -0.0121(18) -0.0001(12)
C9 0.0471(19) 0.0326(16) 0.047(2) 0.0022(15) -0.0130(16) 0.0009(14)
C10 0.0406(17) 0.0327(16) 0.0379(18) 0.0005(13) -0.0060(14) -0.0029(13)
C11 0.063(2) 0.0344(18) 0.035(2) 0.0048(15) -0.0121(16) -0.0068(15)
C12 0.0447(17) 0.0262(14) 0.0301(15) 0.0012(12) -0.0026(14) -0.0002(11)
C13 0.0480(19) 0.0291(15) 0.041(2) -0.0006(14) -0.0128(15) 0.0017(13)
C14 0.0474(19) 0.0300(16) 0.050(2) -0.0060(15) -0.0161(16) 0.0026(13)
C15 0.060(2) 0.0316(17) 0.039(2) -0.0052(15) -0.0233(17) 0.0054(14)
C16 0.037(4) 0.125(8) 0.231(13) 0.000 0.000 -0.015(4)
C17 0.056(4) 0.044(3) 0.173(8) 0.000 0.000 -0.006(3)
C18 0.052(4) 0.053(4) 0.168(8) 0.000 0.000 -0.014(3)
C19 0.042(4) 0.130(9) 0.218(12) 0.000 0.000 -0.013(4)

loop_
_atom_type_symbol
_atom_type_description
_atom_type_scat_dispersion_real
_atom_type_scat_dispersion_imag
_atom_type_scat_source
C C 0.0181 0.0091 'International Tables Vol C Tables 4.2.6.8 and 6.1.1.4'
H H 0.0000 0.0000 'International Tables Vol C Tables 4.2.6.8 and 6.1.1.4'
N N 0.0311 0.0180 'International Tables Vol C Tables 4.2.6.8 and 6.1.1.4'
O O 0.0492 0.0322 'International Tables Vol C Tables 4.2.6.8 and 6.1.1.4'
Zn Zn -1.5491 0.6778 'International Tables Vol C Tables 4.2.6.8 and 6.1.1.4'

loop_
_geom_angle_atom_site_label_1
_geom_angle_atom_site_label_2
_geom_angle_atom_site_label_3
_geom_angle
_geom_angle_site_symmetry_1
_geom_angle_site_symmetry_3
O3 Zn1 Zn2 85.65(9) 3_466 .
O3 Zn1 Zn2 85.65(9) 8_575 .
O3 Zn1 O3 87.3(2) 8_575 3_466
O3 Zn1 O6 158.11(13) 3_466 6_556
O3 Zn1 O6 87.44(13) 8_575 6_556
O3 Zn1 O6 87.44(13) 3_466 .
O3 Zn1 O6 158.11(13) 8_575 .
O6 Zn1 Zn2 72.78(8) 6_556 .
O6 Zn1 Zn2 72.78(8) . .
O6 Zn1 O6 89.60(17) . 6_556
O7 Zn1 Zn2 170.14(13) . .
O7 Zn1 O3 101.42(13) . 8_575
O7 Zn1 O3 101.42(13) . 3_466
O7 Zn1 O6 100.45(12) . .
O7 Zn1 O6 100.45(12) . 6_556
O4 Zn2 Zn1 72.92(8) 8_575 .
O4 Zn2 Zn1 72.92(8) 3_466 .
O4 Zn2 O4 90.11(15) 3_466 8_575
O5 Zn2 Zn1 86.08(9) . .
O5 Zn2 Zn1 86.08(9) 6_556 .
O5 Zn2 O4 158.59(13) . 8_575
O5 Zn2 O4 87.55(12) . 3_466
O5 Zn2 O4 87.55(12) 6_556 8_575
O5 Zn2 O4 158.59(13) 6_556 3_466
O5 Zn2 O5 86.9(2) 6_556 .
O8 Zn2 Zn1 169.99(13) . .
O8 Zn2 O4 100.23(12) . 3_466
O8 Zn2 O4 100.23(12) . 8_575
O8 Zn2 O5 101.12(13) . 6_556
O8 Zn2 O5 101.12(13) . .
C11 O3 Zn1 119.1(3) . 3_566
C11 O4 Zn2 135.0(3) . 3_566
C15 O5 Zn2 118.2(3) . .
C15 O6 Zn1 134.6(2) . .
C18 O7 Zn1 155.4(5) . .
C17 O8 Zn2 155.8(5) . .
C6 N1 C7 126.7(3) . .
C6 N1 C8 116.9(3) . .
C7 N1 C8 116.4(3) . .
C18 N2 C19 173.8(11) . .
C17 N3 C16 172.5(11) . .
C2 C1 C5 119.1(4) . 5_666
C1 C2 C3 121.3(4) . .
C1 C2 C7 119.1(4) . .
C3 C2 C7 119.7(4) . .
C2 C3 C3 119.1(5) . 5_666
C4 C3 C2 121.8(4) . .
C4 C3 C3 119.1(5) . 5_666
C3 C4 C6 120.0(4) . .
C5 C4 C3 120.7(4) . .
C5 C4 C6 119.3(4) . .
C4 C5 C1 120.7(4) . 5_666
O2 C6 N1 120.7(4) . .
O2 C6 C4 123.2(5) . .
N1 C6 C4 116.0(4) . .
O1 C7 N1 121.0(4) . .
O1 C7 C2 123.1(5) . .
N1 C7 C2 115.9(4) . .
C9 C8 N1 119.2(3) . .
C14 C8 N1 119.7(3) . .
C14 C8 C9 121.1(3) . .
C8 C9 C10 119.2(3) . .
C9 C10 C11 119.5(3) . .
C12 C10 C9 120.1(3) . .
C12 C10 C11 120.3(3) . .
O3 C11 O4 126.9(4) . .
O3 C11 C10 116.5(3) . .
O4 C11 C10 116.5(3) . .
C13 C12 C10 119.5(3) . .
C12 C13 C14 120.8(3) . .
C12 C13 C15 119.8(3) . .
C14 C13 C15 119.4(3) . .
C8 C14 C13 119.2(3) . .
O5 C15 O6 128.0(3) . .
O5 C15 C13 116.3(3) . .
O6 C15 C13 115.6(3) . .
N3 C17 O8 177.0(10) . .
N2 C18 O7 174.3(10) . .

loop_
_geom_bond_atom_site_label_1
_geom_bond_atom_site_label_2
_geom_bond_distance
_geom_bond_site_symmetry_2
Zn1 Zn2 2.9951(8) .
Zn1 O3 2.030(3) 3_466
Zn1 O3 2.030(3) 8_575
Zn1 O6 2.034(3) 6_556
Zn1 O6 2.034(3) .
Zn1 O7 1.950(4) .
Zn2 O4 2.049(2) 3_466
Zn2 O4 2.049(2) 8_575
Zn2 O5 2.014(3) .
Zn2 O5 2.013(3) 6_556
Zn2 O8 1.946(4) .
O1 C7 1.193(6) .
O2 C6 1.188(6) .
O3 Zn1 2.030(3) 3_566
O3 C11 1.252(5) .
O4 Zn2 2.049(2) 3_566
O4 C11 1.257(5) .
O5 C15 1.252(5) .
O6 C15 1.262(5) .
O7 C18 1.116(8) .
O8 C17 1.106(8) .
N1 C6 1.386(6) .
N1 C7 1.403(6) .
N1 C8 1.439(4) .
N2 C18 1.077(9) .
N2 C19 1.386(9) .
N3 C16 1.394(9) .
N3 C17 1.102(9) .
C1 C2 1.376(7) .
C1 C5 1.415(6) 5_666
C2 C3 1.407(6) .
C2 C7 1.495(5) .
C3 C3 1.419(7) 5_666
C3 C4 1.402(6) .
C4 C5 1.375(7) .
C4 C6 1.493(5) .
C5 C1 1.415(6) 5_666
C8 C9 1.386(5) .
C8 C14 1.370(5) .
C9 C10 1.395(4) .
C10 C11 1.491(5) .
C10 C12 1.386(4) .
C12 C13 1.379(4) .
C13 C14 1.392(4) .
C13 C15 1.517(5) .

loop_
_platon_squeeze_void_nr
_platon_squeeze_void_average_x
_platon_squeeze_void_average_y
_platon_squeeze_void_average_z
_platon_squeeze_void_volume
_platon_squeeze_void_count_electrons
_platon_squeeze_void_content
1 0.380 0.032 0.237 3086 669 ' '
